data_7125629
loop_
_publ_author_name
'Steller, Beate G.'
'Fischer, Roland C.'
'Flock, Michaela'
'Hill, Michael S.'
'Liptrot, David J.'
'McMullin, Claire L.'
'Rajabi, Nasir A.'
'Tiefling, Kathrin'
'Wilson, Andrew S. S.'

_publ_section_title
;
 Reductive dehydrocoupling of diphenyltin dihydride with
 LiAlH<sub>4</sub>: selective synthesis and structures of the first
 bicyclo[2.2.1]heptastannane-1,4-diide and
 bicyclo[2.2.2]octastannane-1,4-diide.
;
_journal_issue 3
_journal_name_full 'Chemical communications (Cambridge, England)'
_journal_page_first 336
_journal_page_last 339
_journal_paper_doi 10.1039/c9cc07976a
_journal_volume 56
_journal_year 2020
_chemical_formula_moiety 'C6 H8 Al, C16 H32 Li O8'
_chemical_formula_sum 'C22 H40 Al Li O8'
_chemical_formula_weight 466.46
_space_group_crystal_system orthorhombic
_space_group_IT_number 61
_space_group_name_Hall '-P 2ac 2ab'
_space_group_name_H-M_alt 'P b c a'
_atom_sites_solution_hydrogens mixed
_atom_sites_solution_primary direct
_audit_creation_date 2017-05-22
_audit_creation_method
;
Olex2 1.2
(compiled 2017.03.28 svn.r3405 for OlexSys, GUI svn.r5337)
;
_audit_update_record
;
2017-07-11 deposited with the CCDC.	2019-11-28 downloaded from the CCDC.
;
_cell_angle_alpha 90
_cell_angle_beta 90
_cell_angle_gamma 90
_cell_formula_units_Z 8
_cell_length_a 14.856(11)
_cell_length_b 14.196(10)
_cell_length_c 23.825(16)
_cell_measurement_reflns_used 8987
_cell_measurement_temperature 100(2)
_cell_measurement_theta_max 28.006
_cell_measurement_theta_min 1.709
_cell_volume 5025(6)
_computing_cell_refinement 'Bruker SAINT'
_computing_data_collection 'Bruker APEX2'
_computing_molecular_graphics 'Olex2 (Dolomanov et al., 2009)'
_computing_publication_material 'Olex2 (Dolomanov et al., 2009)'
_computing_structure_refinement 'ShelXL (Sheldrick, 2015)'
_computing_structure_solution 'ShelXS (Sheldrick, 2008)'
_diffrn_ambient_temperature 99.98
_diffrn_measured_fraction_theta_full 0.999
_diffrn_measured_fraction_theta_max 0.998
_diffrn_measurement_device_type 'Bruker APEX-II CCD'
_diffrn_measurement_method '\f and \w scans'
_diffrn_radiation_monochromator graphite
_diffrn_radiation_type MoK\a
_diffrn_radiation_wavelength 0.71073
_diffrn_reflns_av_R_equivalents 0.0593
_diffrn_reflns_av_unetI/netI 0.0236
_diffrn_reflns_Laue_measured_fraction_full 0.999
_diffrn_reflns_Laue_measured_fraction_max 0.998
_diffrn_reflns_limit_h_max 19
_diffrn_reflns_limit_h_min -19
_diffrn_reflns_limit_k_max 18
_diffrn_reflns_limit_k_min -18
_diffrn_reflns_limit_l_max 31
_diffrn_reflns_limit_l_min -31
_diffrn_reflns_number 149530
_diffrn_reflns_point_group_measured_fraction_full 0.999
_diffrn_reflns_point_group_measured_fraction_max 0.998
_diffrn_reflns_theta_full 27.000
_diffrn_reflns_theta_max 28.006
_diffrn_reflns_theta_min 1.709
_diffrn_source 'sealed tube'
_diffrn_standards_number 0
_exptl_absorpt_coefficient_mu 0.122
_exptl_absorpt_correction_type none
_exptl_crystal_colour colorless
_exptl_crystal_density_diffrn 1.233
_exptl_crystal_description Block
_exptl_crystal_F_000 2016
_exptl_crystal_size_max 0.213
_exptl_crystal_size_mid 0.188
_exptl_crystal_size_min 0.159
_refine_diff_density_max 1.462
_refine_diff_density_min -0.591
_refine_diff_density_rms 0.082
_refine_ls_extinction_method none
_refine_ls_goodness_of_fit_ref 1.135
_refine_ls_hydrogen_treatment mixed
_refine_ls_matrix_type full
_refine_ls_number_parameters 301
_refine_ls_number_reflns 6067
_refine_ls_number_restraints 0
_refine_ls_restrained_S_all 1.135
_refine_ls_R_factor_all 0.0947
_refine_ls_R_factor_gt 0.0703
_refine_ls_shift/su_max 0.000
_refine_ls_shift/su_mean 0.000
_refine_ls_structure_factor_coef Fsqd
_refine_ls_weighting_details 'w=1/[\s^2^(Fo^2^)+(0.0576P)^2^+15.2709P] where P=(Fo^2^+2Fc^2^)/3'
_refine_ls_weighting_scheme calc
_refine_ls_wR_factor_gt 0.1843
_refine_ls_wR_factor_ref 0.2052
_reflns_Friedel_coverage 0.000
_reflns_number_gt 4602
_reflns_number_total 6067
_reflns_threshold_expression 'I > 2\s(I)'
_cod_data_source_file c9cc07976a2.cif
_cod_data_source_block rf258_fin
_cod_depositor_comments 'Adding full bibliography for 7125626--7125630.cif.'
_cod_original_cell_volume 5024(6)
_cod_database_code 7125629
_shelxl_version_number 2014-3
_shelx_space_group_comment
;
The symmetry employed for this shelxl refinement is uniquely defined
by the following loop, which should always be used as a source of
symmetry information in preference to the above space-group names.
They are only intended as comments.
;
_shelx_estimated_absorpt_t_max 0.981
_shelx_estimated_absorpt_t_min 0.974
_olex2_refinement_description
;
1. Fixed Uiso
 At 1.2 times of:
  All C(H) groups, All C(H,H) groups
2.a Secondary CH2 refined with riding coordinates:
 C1(H1A,H1B), C2(H2A,H2B), C3(H3A,H3B), C4(H4A,H4B), C5(H5A,H5B), C6(H6A,H6B),
 C7(H7A,H7B), C8(H8A,H8B), C9(H9A,H9B), C10(H10A,H10B), C11(H11A,H11B),
 C12(H12A,H12B), C13(H13A,H13B), C14(H14A,H14B), C15(H15A,H15B), C16(H16A,H16B)
2.b Aromatic/amide H refined with riding coordinates:
 C18(H18), C19(H19), C20(H20), C21(H21), C22(H22)
;
_olex2_submission_special_instructions 'No special instructions were received'

loop_
_space_group_symop_operation_xyz
'x, y, z'
'-x+1/2, -y, z+1/2'
'-x, y+1/2, -z+1/2'
'x+1/2, -y+1/2, -z'
'-x, -y, -z'
'x-1/2, y, -z-1/2'
'x, -y-1/2, z-1/2'
'-x-1/2, y-1/2, z'

loop_
_atom_site_label
_atom_site_type_symbol
_atom_site_fract_x
_atom_site_fract_y
_atom_site_fract_z
_atom_site_U_iso_or_equiv
_atom_site_adp_type
_atom_site_occupancy
_atom_site_site_symmetry_order
_atom_site_calc_flag
_atom_site_refinement_flags_posn
Al1 Al 0.26423(7) 0.54450(8) 0.45451(4) 0.0316(3) Uani 1 1 d .
H1 H 0.234(3) 0.517(3) 0.395(2) 0.064(15) Uiso 1 1 d .
H2 H 0.179(3) 0.575(3) 0.485(2) 0.063(14) Uiso 1 1 d .
H3 H 0.298(3) 0.462(3) 0.4835(19) 0.055(13) Uiso 1 1 d .
C17 C 0.3592(2) 0.6464(3) 0.45143(13) 0.0278(7) Uani 1 1 d .
C18 C 0.4510(2) 0.6227(3) 0.45578(13) 0.0292(7) Uani 1 1 d .
H18 H 0.4675 0.5582 0.4584 0.035 Uiso 1 1 calc R
C19 C 0.5191(2) 0.6918(3) 0.45637(13) 0.0321(8) Uani 1 1 d .
H19 H 0.5802 0.6729 0.4596 0.039 Uiso 1 1 calc R
C20 C 0.4987(3) 0.7860(3) 0.45242(13) 0.0333(8) Uani 1 1 d .
H20 H 0.5449 0.8322 0.4530 0.040 Uiso 1 1 calc R
C21 C 0.4080(3) 0.8121(3) 0.44752(14) 0.0353(8) Uani 1 1 d .
H21 H 0.3922 0.8768 0.4445 0.042 Uiso 1 1 calc R
C22 C 0.3413(2) 0.7439(3) 0.44711(13) 0.0308(7) Uani 1 1 d .
H22 H 0.2804 0.7637 0.4438 0.037 Uiso 1 1 calc R
O1 O 0.51085(14) 0.80932(14) 0.64303(8) 0.0210(4) Uani 1 1 d .
O2 O 0.33968(14) 0.88416(15) 0.63597(8) 0.0215(4) Uani 1 1 d .
O3 O 0.28408(14) 0.69731(14) 0.64318(8) 0.0199(4) Uani 1 1 d .
O4 O 0.45607(14) 0.62157(15) 0.64863(8) 0.0210(4) Uani 1 1 d .
O5 O 0.27159(13) 0.82330(13) 0.75030(9) 0.0182(4) Uani 1 1 d .
O6 O 0.44736(13) 0.89247(14) 0.75259(8) 0.0189(4) Uani 1 1 d .
O7 O 0.51604(14) 0.71207(13) 0.75884(8) 0.0182(4) Uani 1 1 d .
O8 O 0.34058(13) 0.64330(14) 0.75846(8) 0.0186(4) Uani 1 1 d .
C1 C 0.4956(2) 0.9023(2) 0.62140(13) 0.0227(6) Uani 1 1 d .
H1A H 0.5426 0.9175 0.5933 0.027 Uiso 1 1 calc R
H1B H 0.5002 0.9486 0.6523 0.027 Uiso 1 1 calc R
C2 C 0.4043(2) 0.9096(2) 0.59449(13) 0.0229(6) Uani 1 1 d .
H2A H 0.3934 0.9747 0.5813 0.027 Uiso 1 1 calc R
H2B H 0.4002 0.8665 0.5619 0.027 Uiso 1 1 calc R
C3 C 0.2555(2) 0.8537(2) 0.61280(13) 0.0223(6) Uani 1 1 d .
H3A H 0.2403 0.8934 0.5799 0.027 Uiso 1 1 calc R
H3B H 0.2074 0.8619 0.6411 0.027 Uiso 1 1 calc R
C4 C 0.2593(2) 0.7516(2) 0.59497(13) 0.0225(6) Uani 1 1 d .
H4A H 0.1999 0.7311 0.5807 0.027 Uiso 1 1 calc R
H4B H 0.3043 0.7432 0.5647 0.027 Uiso 1 1 calc R
C5 C 0.3013(2) 0.6004(2) 0.62974(13) 0.0214(6) Uani 1 1 d .
H5A H 0.2568 0.5786 0.6017 0.026 Uiso 1 1 calc R
H5B H 0.2940 0.5615 0.6639 0.026 Uiso 1 1 calc R
C6 C 0.3950(2) 0.5870(2) 0.60668(12) 0.0205(6) Uani 1 1 d .
H6A H 0.4066 0.5195 0.5991 0.025 Uiso 1 1 calc R
H6B H 0.4024 0.6226 0.5713 0.025 Uiso 1 1 calc R
C7 C 0.54193(19) 0.6477(2) 0.62684(13) 0.0215(6) Uani 1 1 d .
H7A H 0.5609 0.6011 0.5983 0.026 Uiso 1 1 calc R
H7B H 0.5868 0.6469 0.6576 0.026 Uiso 1 1 calc R
C8 C 0.5398(2) 0.7445(2) 0.60061(12) 0.0206(6) Uani 1 1 d .
H8A H 0.6004 0.7619 0.5868 0.025 Uiso 1 1 calc R
H8B H 0.4975 0.7455 0.5685 0.025 Uiso 1 1 calc R
C9 C 0.29206(19) 0.91778(18) 0.76751(12) 0.0175(5) Uani 1 1 d .
H9A H 0.2464 0.9395 0.7949 0.021 Uiso 1 1 calc R
H9B H 0.2898 0.9601 0.7345 0.021 Uiso 1 1 calc R
C10 C 0.3842(2) 0.9228(2) 0.79388(12) 0.0204(6) Uani 1 1 d .
H10A H 0.3976 0.9882 0.8057 0.024 Uiso 1 1 calc R
H10B H 0.3871 0.8815 0.8273 0.024 Uiso 1 1 calc R
C11 C 0.5356(2) 0.8754(2) 0.77434(13) 0.0214(6) Uani 1 1 d .
H11A H 0.5503 0.9238 0.8028 0.026 Uiso 1 1 calc R
H11B H 0.5802 0.8804 0.7436 0.026 Uiso 1 1 calc R
C12 C 0.5419(2) 0.7787(2) 0.80071(13) 0.0229(6) Uani 1 1 d .
H12A H 0.6042 0.7662 0.8134 0.027 Uiso 1 1 calc R
H12B H 0.5012 0.7744 0.8335 0.027 Uiso 1 1 calc R
C13 C 0.49424(19) 0.62168(19) 0.78208(12) 0.0189(6) Uani 1 1 d .
H13A H 0.5366 0.6068 0.8129 0.023 Uiso 1 1 calc R
H13B H 0.5010 0.5727 0.7528 0.023 Uiso 1 1 calc R
C14 C 0.39884(19) 0.6203(2) 0.80435(12) 0.0202(6) Uani 1 1 d .
H14A H 0.3840 0.5572 0.8193 0.024 Uiso 1 1 calc R
H14B H 0.3919 0.6670 0.8349 0.024 Uiso 1 1 calc R
C15 C 0.25058(19) 0.6643(2) 0.77611(13) 0.0192(6) Uani 1 1 d .
H15A H 0.2333 0.6214 0.8070 0.023 Uiso 1 1 calc R
H15B H 0.2086 0.6537 0.7445 0.023 Uiso 1 1 calc R
C16 C 0.24285(19) 0.7647(2) 0.79565(12) 0.0186(6) Uani 1 1 d .
H16A H 0.1798 0.7793 0.8059 0.022 Uiso 1 1 calc R
H16B H 0.2813 0.7751 0.8290 0.022 Uiso 1 1 calc R
Li1 Li 0.3940(4) 0.7599(4) 0.6976(2) 0.0230(10) Uani 1 1 d .

loop_
_atom_site_aniso_label
_atom_site_aniso_U_11
_atom_site_aniso_U_22
_atom_site_aniso_U_33
_atom_site_aniso_U_23
_atom_site_aniso_U_13
_atom_site_aniso_U_12
Al1 0.0295(5) 0.0425(6) 0.0229(5) 0.0017(4) 0.0009(4) -0.0041(4)
C17 0.0282(16) 0.0393(18) 0.0159(14) -0.0005(13) 0.0005(12) -0.0001(14)
C18 0.0342(17) 0.0354(18) 0.0181(15) -0.0014(13) 0.0040(13) 0.0017(14)
C19 0.0286(16) 0.048(2) 0.0194(15) -0.0013(14) 0.0041(13) -0.0053(15)
C20 0.0409(19) 0.042(2) 0.0171(15) -0.0008(14) 0.0040(14) -0.0086(16)
C21 0.055(2) 0.0333(18) 0.0178(15) 0.0001(13) 0.0018(15) -0.0002(16)
C22 0.0311(17) 0.048(2) 0.0134(14) 0.0012(13) -0.0022(13) 0.0047(15)
O1 0.0282(11) 0.0170(9) 0.0178(10) -0.0024(8) -0.0006(8) 0.0021(8)
O2 0.0218(10) 0.0252(10) 0.0174(10) -0.0003(8) 0.0019(8) -0.0041(8)
O3 0.0244(10) 0.0188(10) 0.0165(10) -0.0001(8) -0.0004(8) 0.0020(8)
O4 0.0198(10) 0.0273(11) 0.0161(10) -0.0014(8) -0.0012(8) -0.0037(8)
O5 0.0230(10) 0.0127(8) 0.0188(9) 0.0000(8) 0.0005(8) -0.0017(7)
O6 0.0169(9) 0.0216(10) 0.0182(10) -0.0010(8) 0.0004(8) 0.0023(8)
O7 0.0235(10) 0.0163(9) 0.0149(9) 0.0006(7) -0.0013(8) -0.0035(8)
O8 0.0155(9) 0.0236(10) 0.0166(10) 0.0000(8) 0.0007(8) 0.0043(8)
C1 0.0251(15) 0.0170(13) 0.0260(15) 0.0007(11) 0.0039(12) -0.0036(11)
C2 0.0256(15) 0.0236(14) 0.0194(14) 0.0057(11) 0.0035(12) 0.0014(12)
C3 0.0209(14) 0.0232(14) 0.0229(14) 0.0017(12) -0.0029(12) 0.0030(11)
C4 0.0255(15) 0.0228(14) 0.0192(14) 0.0012(11) -0.0050(12) 0.0017(11)
C5 0.0270(15) 0.0153(13) 0.0219(14) -0.0028(11) 0.0011(12) -0.0033(11)
C6 0.0246(14) 0.0179(13) 0.0190(14) -0.0054(11) -0.0029(11) -0.0009(11)
C7 0.0189(14) 0.0232(14) 0.0225(14) -0.0021(12) -0.0003(11) 0.0022(11)
C8 0.0231(14) 0.0231(14) 0.0156(13) -0.0034(11) 0.0058(11) 0.0010(11)
C9 0.0199(13) 0.0120(11) 0.0204(14) -0.0005(10) 0.0032(11) 0.0035(10)
C10 0.0247(14) 0.0191(13) 0.0173(13) -0.0055(11) 0.0052(11) -0.0033(11)
C11 0.0204(14) 0.0179(13) 0.0260(15) -0.0023(11) -0.0042(12) -0.0025(11)
C12 0.0283(15) 0.0208(14) 0.0197(14) -0.0029(12) -0.0076(12) -0.0014(12)
C13 0.0205(13) 0.0151(12) 0.0210(14) 0.0026(11) -0.0011(11) 0.0030(10)
C14 0.0191(13) 0.0232(14) 0.0183(13) 0.0063(11) -0.0009(11) 0.0025(11)
C15 0.0139(12) 0.0187(13) 0.0250(14) -0.0018(11) 0.0022(11) -0.0002(10)
C16 0.0180(13) 0.0200(13) 0.0177(13) 0.0010(11) 0.0068(11) -0.0003(11)
Li1 0.025(2) 0.024(2) 0.020(2) -0.0013(19) 0.002(2) -0.002(2)

loop_
_atom_type_symbol
_atom_type_description
_atom_type_scat_dispersion_real
_atom_type_scat_dispersion_imag
_atom_type_scat_source
C C 0.0033 0.0016 'International Tables Vol C Tables 4.2.6.8 and 6.1.1.4'
H H 0.0000 0.0000 'International Tables Vol C Tables 4.2.6.8 and 6.1.1.4'
Al Al 0.0645 0.0514 'International Tables Vol C Tables 4.2.6.8 and 6.1.1.4'
Li Li -0.0003 0.0001 'International Tables Vol C Tables 4.2.6.8 and 6.1.1.4'
O O 0.0106 0.0060 'International Tables Vol C Tables 4.2.6.8 and 6.1.1.4'

loop_
_geom_angle_atom_site_label_1
_geom_angle_atom_site_label_2
_geom_angle_atom_site_label_3
_geom_angle
C18 C17 Al1 120.2(3)
C18 C17 C22 114.9(3)
C22 C17 Al1 124.9(3)
C19 C18 C17 122.0(3)
C20 C19 C18 121.3(3)
C19 C20 C21 118.3(3)
C22 C21 C20 120.2(3)
C21 C22 C17 123.3(3)
C1 O1 Li1 111.6(2)
C8 O1 C1 112.6(2)
C8 O1 Li1 115.7(2)
C2 O2 C3 113.4(2)
C2 O2 Li1 112.3(2)
C3 O2 Li1 107.7(2)
C4 O3 C5 112.5(2)
C4 O3 Li1 115.6(2)
C5 O3 Li1 112.0(2)
C6 O4 Li1 111.5(2)
C7 O4 C6 113.6(2)
C7 O4 Li1 107.4(2)
C9 O5 Li1 109.9(2)
C16 O5 C9 113.0(2)
C16 O5 Li1 114.0(2)
C10 O6 C11 113.9(2)
C10 O6 Li1 113.1(2)
C11 O6 Li1 111.3(2)
C12 O7 C13 112.6(2)
C12 O7 Li1 115.8(2)
C13 O7 Li1 108.3(2)
C14 O8 C15 112.8(2)
C14 O8 Li1 115.4(2)
C15 O8 Li1 110.5(2)
O1 C1 C2 111.0(2)
O2 C2 C1 107.1(2)
O2 C3 C4 111.4(2)
O3 C4 C3 107.5(2)
O3 C5 C6 111.5(2)
O4 C6 C5 106.6(2)
O4 C7 C8 111.6(2)
O1 C8 C7 107.4(2)
O5 C9 C10 110.8(2)
O6 C10 C9 107.2(2)
O6 C11 C12 111.1(2)
O7 C12 C11 107.1(2)
O7 C13 C14 111.0(2)
O8 C14 C13 107.2(2)
O8 C15 C16 111.1(2)
O5 C16 C15 107.1(2)
O1 Li1 O2 71.67(17)
O1 Li1 O4 71.95(17)
O1 Li1 O5 139.9(2)
O1 Li1 O6 79.67(18)
O1 Li1 O7 81.96(19)
O1 Li1 O8 146.1(3)
O2 Li1 O4 114.6(2)
O3 Li1 O1 110.1(2)
O3 Li1 O2 72.54(17)
O3 Li1 O4 71.70(17)
O3 Li1 O5 84.24(19)
O3 Li1 O6 148.0(3)
O3 Li1 O7 140.6(2)
O3 Li1 O8 80.36(18)
O5 Li1 O2 77.95(17)
O5 Li1 O4 146.6(2)
O5 Li1 O6 70.88(16)
O5 Li1 O7 111.0(2)
O6 Li1 O2 82.65(18)
O6 Li1 O4 138.8(2)
O7 Li1 O2 144.6(2)
O7 Li1 O4 77.40(17)
O7 Li1 O6 69.39(16)
O8 Li1 O2 140.8(2)
O8 Li1 O4 81.74(18)
O8 Li1 O5 71.46(16)
O8 Li1 O6 109.0(2)
O8 Li1 O7 71.48(17)

loop_
_geom_bond_atom_site_label_1
_geom_bond_atom_site_label_2
_geom_bond_distance
Al1 C17 2.021(4)
C17 C18 1.409(5)
C17 C22 1.413(5)
C18 C19 1.408(5)
C19 C20 1.374(6)
C20 C21 1.403(6)
C21 C22 1.386(5)
O1 C1 1.434(4)
O1 C8 1.433(3)
O1 Li1 2.279(6)
O2 C2 1.424(4)
O2 C3 1.434(4)
O2 Li1 2.433(6)
O3 C4 1.431(4)
O3 C5 1.435(3)
O3 Li1 2.267(6)
O4 C6 1.436(3)
O4 C7 1.426(4)
O4 Li1 2.464(6)
O5 C9 1.435(3)
O5 C16 1.429(3)
O5 Li1 2.386(6)
O6 C10 1.426(3)
O6 C11 1.431(3)
O6 Li1 2.426(6)
O7 C12 1.427(3)
O7 C13 1.434(3)
O7 Li1 2.424(6)
O8 C14 1.432(3)
O8 C15 1.433(3)
O8 Li1 2.340(6)
C1 C2 1.505(4)
C3 C4 1.512(4)
C5 C6 1.509(4)
C7 C8 1.510(4)
C9 C10 1.507(4)
C11 C12 1.512(4)
C13 C14 1.513(4)
C15 C16 1.503(4)

loop_
_geom_torsion_atom_site_label_1
_geom_torsion_atom_site_label_2
_geom_torsion_atom_site_label_3
_geom_torsion_atom_site_label_4
_geom_torsion
Al1 C17 C18 C19 -177.1(2)
Al1 C17 C22 C21 177.1(2)
C17 C18 C19 C20 -0.3(5)
C18 C17 C22 C21 -0.5(5)
C18 C19 C20 C21 -0.2(5)
C19 C20 C21 C22 0.4(5)
C20 C21 C22 C17 0.0(5)
C22 C17 C18 C19 0.7(5)
O1 C1 C2 O2 57.3(3)
O2 C3 C4 O3 57.3(3)
O3 C5 C6 O4 57.8(3)
O4 C7 C8 O1 58.1(3)
O5 C9 C10 O6 60.1(3)
O6 C11 C12 O7 56.4(3)
O7 C13 C14 O8 58.4(3)
O8 C15 C16 O5 57.0(3)
C1 O1 C8 C7 -172.9(2)
C2 O2 C3 C4 81.8(3)
C3 O2 C2 C1 -158.0(2)
C4 O3 C5 C6 81.5(3)
C5 O3 C4 C3 -172.4(2)
C6 O4 C7 C8 80.7(3)
C7 O4 C6 C5 -157.4(2)
C8 O1 C1 C2 81.8(3)
C9 O5 C16 C15 -163.4(2)
C10 O6 C11 C12 82.0(3)
C11 O6 C10 C9 -168.2(2)
C12 O7 C13 C14 81.8(3)
C13 O7 C12 C11 -163.3(2)
C14 O8 C15 C16 82.4(3)
C15 O8 C14 C13 -167.4(2)
C16 O5 C9 C10 79.6(3)
Li1 O1 C1 C2 -50.3(3)
Li1 O1 C8 C7 -42.9(3)
Li1 O2 C2 C1 -35.7(3)
Li1 O2 C3 C4 -43.0(3)
Li1 O3 C4 C3 -41.9(3)
Li1 O3 C5 C6 -50.8(3)
Li1 O4 C6 C5 -35.8(3)
Li1 O4 C7 C8 -43.1(3)
Li1 O5 C9 C10 -49.0(3)
Li1 O5 C16 C15 -36.9(3)
Li1 O6 C10 C9 -39.9(3)
Li1 O6 C11 C12 -47.2(3)
Li1 O7 C12 C11 -37.9(3)
Li1 O7 C13 C14 -47.6(3)
Li1 O8 C14 C13 -39.0(3)
Li1 O8 C15 C16 -48.5(3)
